data_4507605
loop_
_publ_author_name
'Bhardwaj, Rajni M.'
'Price, Louise S.'
'Price, Sarah L.'
'Reutzel-Edens, Susan M.'
'Miller, Gary J.'
'Oswald, Iain D. H.'
'Johnston, Blair F.'
'Florence, Alastair J.'

_publ_section_title
;
 Exploring the Experimental and Computed Crystal Energy Landscape of
 Olanzapine
;
_journal_issue 4
_journal_name_full 'Crystal Growth &amp; Design'
_journal_page_first 1602
_journal_paper_doi 10.1021/cg301826s
_journal_volume 13
_journal_year 2013
_chemical_formula_moiety '(C17 H20 N4 S1), (C2 H3 N1), (H2 O)'
_chemical_formula_sum 'C19 H22 N5 O S'
_chemical_formula_weight 368.48
_chemical_name_common 'olanzapine acetonitrile hydrate'
_chemical_name_systematic
;
 ?
;
_space_group_IT_number 15
_symmetry_cell_setting monoclinic
_symmetry_space_group_name_Hall '-C 2yc'
_symmetry_space_group_name_H-M 'C 1 2/c 1'
_atom_sites_solution_hydrogens geom
_atom_sites_solution_primary direct
_atom_sites_solution_secondary difmap
_audit_creation_method SHELXL-97
_cell_angle_alpha 90.00
_cell_angle_beta 125.321(7)
_cell_angle_gamma 90.00
_cell_formula_units_Z 8
_cell_length_a 24.381(2)
_cell_length_b 12.3856(9)
_cell_length_c 15.0565(14)
_cell_measurement_reflns_used 9032
_cell_measurement_temperature 123(2)
_cell_measurement_theta_max 30.43
_cell_measurement_theta_min 2.91
_cell_volume 3709.7(6)
_computing_cell_refinement 'Bruker SAINT'
_computing_data_collection 'Bruker APEX2'
_computing_data_reduction 'Bruker SAINT'
_computing_molecular_graphics 'Bruker SHELXTL'
_computing_publication_material 'Bruker SHELXTL'
_computing_structure_refinement 'SHELXL-97 (Sheldrick, 2008)'
_computing_structure_solution 'SHELXS-97 (Sheldrick, 2008)'
_diffrn_ambient_temperature 123(2)
_diffrn_measured_fraction_theta_full 0.995
_diffrn_measured_fraction_theta_max 0.995
_diffrn_measurement_device_type 'Bruker APEX-II CCD'
_diffrn_measurement_method '\f and \w scans'
_diffrn_radiation_monochromator graphite
_diffrn_radiation_source 'fine-focus sealed tube'
_diffrn_radiation_type MoK\a
_diffrn_radiation_wavelength 0.71073
_diffrn_reflns_av_R_equivalents 0.0235
_diffrn_reflns_av_sigmaI/netI 0.0131
_diffrn_reflns_limit_h_max 34
_diffrn_reflns_limit_h_min -33
_diffrn_reflns_limit_k_max 17
_diffrn_reflns_limit_k_min -17
_diffrn_reflns_limit_l_max 21
_diffrn_reflns_limit_l_min -20
_diffrn_reflns_number 64953
_diffrn_reflns_theta_full 30.56
_diffrn_reflns_theta_max 30.56
_diffrn_reflns_theta_min 1.94
_exptl_absorpt_coefficient_mu 0.193
_exptl_absorpt_correction_T_max 0.7461
_exptl_absorpt_correction_T_min 0.6933
_exptl_absorpt_correction_type multi-scan
_exptl_absorpt_process_details SADABS
_exptl_crystal_colour yellow
_exptl_crystal_density_diffrn 1.319
_exptl_crystal_density_method 'not measured'
_exptl_crystal_description Plate
_exptl_crystal_F_000 1560
_exptl_crystal_size_max 0.40
_exptl_crystal_size_mid 0.20
_exptl_crystal_size_min 0.10
_refine_diff_density_max 1.852
_refine_diff_density_min -1.066
_refine_diff_density_rms 0.105
_refine_ls_extinction_method none
_refine_ls_goodness_of_fit_ref 1.144
_refine_ls_hydrogen_treatment mixed
_refine_ls_matrix_type full
_refine_ls_number_parameters 247
_refine_ls_number_reflns 5672
_refine_ls_number_restraints 216
_refine_ls_restrained_S_all 1.149
_refine_ls_R_factor_all 0.0673
_refine_ls_R_factor_gt 0.0575
_refine_ls_shift/su_max 0.009
_refine_ls_shift/su_mean 0.000
_refine_ls_structure_factor_coef Fsqd
_refine_ls_weighting_details 'calc w=1/[\s^2^(Fo^2^)+(0.1021P)^2^+6.8924P] where P=(Fo^2^+2Fc^2^)/3'
_refine_ls_weighting_scheme calc
_refine_ls_wR_factor_gt 0.1793
_refine_ls_wR_factor_ref 0.1951
_reflns_number_gt 4818
_reflns_number_total 5672
_reflns_threshold_expression >2\s(I)
_cod_data_source_file cg301826s_si_002.cif
_cod_data_source_block olanzapine_acetonitrile_hydrate
_cod_depositor_comments
;
The following automatic conversions were performed:

'_symmetry_cell_setting' value 'Monoclinic' changed to 'monoclinic'
according to /home/saulius/struct/CIF-dictionaries/cif_core.dic
dictionary named 'cif_core.dic' version 2.4.2 from 2011-04-26.

Automatic conversion script
Id: cif_fix_values 1891 2012-01-12 08:04:46Z andrius 
;
_cod_original_cell_volume 3709.8(6)
_cod_original_sg_symbol_H-M C2/c
_cod_database_code 4507605

loop_
_symmetry_equiv_pos_as_xyz
'x, y, z'
'-x, y, -z+1/2'
'x+1/2, y+1/2, z'
'-x+1/2, y+1/2, -z+1/2'
'-x, -y, -z'
'x, -y, z-1/2'
'-x+1/2, -y+1/2, -z'
'x+1/2, -y+1/2, z-1/2'

loop_
_atom_site_label
_atom_site_type_symbol
_atom_site_fract_x
_atom_site_fract_y
_atom_site_fract_z
_atom_site_U_iso_or_equiv
_atom_site_adp_type
_atom_site_occupancy
_atom_site_symmetry_multiplicity
_atom_site_calc_flag
_atom_site_refinement_flags
_atom_site_disorder_assembly
_atom_site_disorder_group
N1 N 0.31187(8) 0.29217(13) 0.34819(12) 0.0204(3) Uani 1 1 d U . .
N2 N 0.33052(7) 0.37362(12) 0.18381(12) 0.0192(3) Uani 1 1 d U . .
N3 N 0.22555(7) 0.41767(12) 0.03252(12) 0.0191(3) Uani 1 1 d U . .
N4 N 0.14613(8) 0.55201(13) -0.15487(12) 0.0240(3) Uani 1 1 d U . .
S1 S 0.20616(2) 0.14812(4) 0.25539(4) 0.02589(15) Uani 1 1 d U . .
C1 C 0.42490(9) 0.21568(16) 0.44515(14) 0.0238(4) Uani 1 1 d U . .
H1 H 0.4208 0.1921 0.5011 0.029 Uiso 1 1 calc R . .
C2 C 0.48394(9) 0.19482(18) 0.45373(15) 0.0281(4) Uani 1 1 d U . .
H2 H 0.5198 0.1570 0.5150 0.034 Uiso 1 1 calc R . .
C3 C 0.48997(9) 0.22976(17) 0.37204(16) 0.0251(4) Uani 1 1 d U . .
H3 H 0.5297 0.2145 0.3764 0.030 Uiso 1 1 calc R . .
C4 C 0.43772(9) 0.28714(15) 0.28377(14) 0.0207(3) Uani 1 1 d U . .
H4 H 0.4430 0.3128 0.2297 0.025 Uiso 1 1 calc R . .
C5 C 0.16064(9) 0.45988(14) 0.00208(14) 0.0202(3) Uani 1 1 d U . .
H5A H 0.1675 0.5288 0.0406 0.024 Uiso 1 1 calc R . .
H5B H 0.1396 0.4079 0.0239 0.024 Uiso 1 1 calc R . .
C6 C 0.11443(9) 0.47818(15) -0.12045(15) 0.0246(4) Uani 1 1 d U . .
H6A H 0.1048 0.4083 -0.1587 0.030 Uiso 1 1 calc R . .
H6B H 0.0713 0.5093 -0.1402 0.030 Uiso 1 1 calc R . .
C7 C 0.25742(9) 0.48909(15) -0.00261(14) 0.0210(3) Uani 1 1 d U . .
H7A H 0.3000 0.4566 0.0163 0.025 Uiso 1 1 calc R . .
H7B H 0.2679 0.5594 0.0352 0.025 Uiso 1 1 calc R . .
C8 C 0.21029(10) 0.50595(15) -0.12467(15) 0.0245(4) Uani 1 1 d U . .
H8A H 0.2315 0.5552 -0.1484 0.029 Uiso 1 1 calc R . .
H8B H 0.2020 0.4360 -0.1623 0.029 Uiso 1 1 calc R . .
C9 C 0.37168(8) 0.27081(14) 0.35519(13) 0.0182(3) Uani 1 1 d U . .
C10 C 0.37738(8) 0.30816(13) 0.27239(13) 0.0172(3) Uani 1 1 d U . .
C11 C 0.25424(9) 0.25006(14) 0.25365(14) 0.0187(3) Uani 1 1 d U . .
C12 C 0.23153(8) 0.27654(13) 0.14920(13) 0.0177(3) Uani 1 1 d U . .
C13 C 0.26611(9) 0.35839(13) 0.12702(13) 0.0171(3) Uani 1 1 d U . .
C14 C 0.17415(9) 0.21341(14) 0.06985(15) 0.0218(3) Uani 1 1 d U . .
H14 H 0.1523 0.2212 -0.0063 0.026 Uiso 1 1 calc R . .
C15 C 0.15401(10) 0.14135(15) 0.11385(16) 0.0262(4) Uani 1 1 d U . .
C17 C 0.09699(12) 0.0624(2) 0.0574(2) 0.0416(6) Uani 1 1 d U . .
H17A H 0.0770 0.0627 -0.0208 0.062 Uiso 1 1 calc R . .
H17B H 0.0629 0.0829 0.0693 0.062 Uiso 1 1 calc R . .
H17C H 0.1138 -0.0101 0.0868 0.062 Uiso 1 1 calc R . .
C18 C 0.10188(12) 0.5716(2) -0.27230(16) 0.0376(5) Uani 1 1 d U . .
H18A H 0.0912 0.5029 -0.3112 0.056 Uiso 1 1 calc R . .
H18B H 0.1245 0.6193 -0.2935 0.056 Uiso 1 1 calc R . .
H18C H 0.0603 0.6058 -0.2907 0.056 Uiso 1 1 calc R . .
O1W O 0.18054(9) 0.74686(12) 0.95665(13) 0.0320(3) Uani 1 1 d D . .
N1S N 0.5000 0.7126(12) 0.2500 0.495(14) Uiso 0.65 2 d SPDU . 1
C1S C 0.4494(6) 0.6673(10) 0.214(2) 0.246(9) Uiso 0.65 1 d PDU A 1
C2S C 0.4096(5) 0.5699(8) 0.1937(9) 0.098(3) Uiso 0.65 1 d PDU A 1
N1SA N 0.5572(4) 0.597(3) 0.296(4) 0.279(18) Uiso 0.35 1 d PDU . 2
C1SA C 0.5000 0.6112(8) 0.2500 0.079(2) Uiso 0.35 2 d SPDU . 2
C2SA C 0.4311(3) 0.5752(10) 0.1992(10) 0.058(2) Uiso 0.35 1 d PDU . 2
H1N H 0.3143(14) 0.273(2) 0.406(2) 0.029(7) Uiso 1 1 d . . .
H1W H 0.1687(16) 0.6883(16) 0.921(2) 0.045(8) Uiso 1 1 d D . .
H2W H 0.2227(8) 0.750(5) 0.986(5) 0.039(16) Uiso 0.50 1 d PD . .
H3W H 0.150(2) 0.789(4) 0.908(3) 0.031(14) Uiso 0.50 1 d PD . .

loop_
_atom_site_aniso_label
_atom_site_aniso_U_11
_atom_site_aniso_U_22
_atom_site_aniso_U_33
_atom_site_aniso_U_23
_atom_site_aniso_U_13
_atom_site_aniso_U_12
N1 0.0210(7) 0.0255(7) 0.0164(6) 0.0011(5) 0.0119(5) 0.0013(5)
N2 0.0208(7) 0.0188(6) 0.0182(6) 0.0027(5) 0.0114(5) 0.0017(5)
N3 0.0201(6) 0.0186(6) 0.0197(6) 0.0064(5) 0.0122(6) 0.0045(5)
N4 0.0277(7) 0.0191(7) 0.0149(6) 0.0028(5) 0.0065(6) -0.0016(6)
S1 0.0238(2) 0.0271(3) 0.0255(2) 0.00863(16) 0.01344(19) -0.00121(16)
C1 0.0214(8) 0.0283(9) 0.0165(7) 0.0042(6) 0.0080(6) -0.0001(6)
C2 0.0193(8) 0.0341(10) 0.0212(8) 0.0064(7) 0.0062(7) 0.0025(7)
C3 0.0164(7) 0.0304(9) 0.0242(8) 0.0014(7) 0.0091(7) 0.0010(6)
C4 0.0178(7) 0.0242(8) 0.0192(7) -0.0005(6) 0.0102(6) -0.0009(6)
C5 0.0189(7) 0.0191(7) 0.0200(7) 0.0042(6) 0.0097(6) 0.0043(6)
C6 0.0232(8) 0.0201(8) 0.0200(7) 0.0029(6) 0.0064(6) -0.0012(6)
C7 0.0247(8) 0.0200(8) 0.0194(7) 0.0045(6) 0.0133(6) 0.0012(6)
C8 0.0337(9) 0.0208(8) 0.0189(7) 0.0018(6) 0.0152(7) -0.0008(7)
C9 0.0187(7) 0.0180(7) 0.0165(7) -0.0004(5) 0.0093(6) -0.0006(6)
C10 0.0181(7) 0.0162(7) 0.0164(7) -0.0001(5) 0.0094(6) -0.0004(5)
C11 0.0190(7) 0.0191(7) 0.0199(7) 0.0034(6) 0.0122(6) 0.0018(6)
C12 0.0179(7) 0.0166(7) 0.0177(7) 0.0030(5) 0.0098(6) 0.0023(5)
C13 0.0212(7) 0.0146(7) 0.0172(7) 0.0021(5) 0.0121(6) 0.0033(5)
C14 0.0200(7) 0.0184(7) 0.0205(7) 0.0036(6) 0.0079(6) 0.0023(6)
C15 0.0216(8) 0.0212(8) 0.0261(8) 0.0055(6) 0.0081(7) -0.0007(6)
C17 0.0299(10) 0.0313(11) 0.0410(12) 0.0097(9) 0.0076(9) -0.0100(8)
C18 0.0413(12) 0.0347(11) 0.0166(8) 0.0064(7) 0.0050(8) -0.0061(9)
O1W 0.0519(10) 0.0223(7) 0.0322(8) -0.0042(6) 0.0302(8) -0.0036(7)

loop_
_atom_type_symbol
_atom_type_description
_atom_type_scat_dispersion_real
_atom_type_scat_dispersion_imag
_atom_type_scat_source
C C 0.0033 0.0016 'International Tables Vol C Tables 4.2.6.8 and 6.1.1.4'
H H 0.0000 0.0000 'International Tables Vol C Tables 4.2.6.8 and 6.1.1.4'
N N 0.0061 0.0033 'International Tables Vol C Tables 4.2.6.8 and 6.1.1.4'
S S 0.1246 0.1234 'International Tables Vol C Tables 4.2.6.8 and 6.1.1.4'
O O 0.0106 0.0060 'International Tables Vol C Tables 4.2.6.8 and 6.1.1.4'

loop_
_geom_angle_atom_site_label_1
_geom_angle_atom_site_label_2
_geom_angle_atom_site_label_3
_geom_angle
_geom_angle_site_symmetry_1
_geom_angle_site_symmetry_3
C11 N1 C9 112.88(14) . .
C11 N1 H1N 111.4(19) . .
C9 N1 H1N 113.7(18) . .
C13 N2 C10 123.48(15) . .
C13 N3 C7 118.64(14) . .
C13 N3 C5 120.75(14) . .
C7 N3 C5 111.98(13) . .
C18 N4 C8 110.35(17) . .
C18 N4 C6 110.98(16) . .
C8 N4 C6 109.38(14) . .
C11 S1 C15 92.19(9) . .
C2 C1 C9 120.75(17) . .
C2 C1 H1 119.6 . .
C9 C1 H1 119.6 . .
C3 C2 C1 119.51(17) . .
C3 C2 H2 120.2 . .
C1 C2 H2 120.2 . .
C2 C3 C4 119.83(17) . .
C2 C3 H3 120.1 . .
C4 C3 H3 120.1 . .
C3 C4 C10 121.83(16) . .
C3 C4 H4 119.1 . .
C10 C4 H4 119.1 . .
N3 C5 C6 109.90(15) . .
N3 C5 H5A 109.7 . .
C6 C5 H5A 109.7 . .
N3 C5 H5B 109.7 . .
C6 C5 H5B 109.7 . .
H5A C5 H5B 108.2 . .
N4 C6 C5 110.35(14) . .
N4 C6 H6A 109.6 . .
C5 C6 H6A 109.6 . .
N4 C6 H6B 109.6 . .
C5 C6 H6B 109.6 . .
H6A C6 H6B 108.1 . .
N3 C7 C8 109.42(15) . .
N3 C7 H7A 109.8 . .
C8 C7 H7A 109.8 . .
N3 C7 H7B 109.8 . .
C8 C7 H7B 109.8 . .
H7A C7 H7B 108.2 . .
N4 C8 C7 110.74(15) . .
N4 C8 H8A 109.5 . .
C7 C8 H8A 109.5 . .
N4 C8 H8B 109.5 . .
C7 C8 H8B 109.5 . .
H8A C8 H8B 108.1 . .
C1 C9 C10 120.43(16) . .
C1 C9 N1 119.98(15) . .
C10 C9 N1 119.57(15) . .
C4 C10 N2 116.23(15) . .
C4 C10 C9 117.61(15) . .
N2 C10 C9 125.88(15) . .
C12 C11 N1 125.40(16) . .
C12 C11 S1 111.31(13) . .
N1 C11 S1 123.09(13) . .
C11 C12 C14 112.15(15) . .
C11 C12 C13 121.29(15) . .
C14 C12 C13 126.52(15) . .
N2 C13 N3 118.30(15) . .
N2 C13 C12 125.71(15) . .
N3 C13 C12 115.80(14) . .
C15 C14 C12 113.83(16) . .
C15 C14 H14 123.1 . .
C12 C14 H14 123.1 . .
C14 C15 C17 129.00(19) . .
C14 C15 S1 110.52(14) . .
C17 C15 S1 120.47(16) . .
C15 C17 H17A 109.5 . .
C15 C17 H17B 109.5 . .
H17A C17 H17B 109.5 . .
C15 C17 H17C 109.5 . .
H17A C17 H17C 109.5 . .
H17B C17 H17C 109.5 . .
N4 C18 H18A 109.5 . .
N4 C18 H18B 109.5 . .
H18A C18 H18B 109.5 . .
N4 C18 H18C 109.5 . .
H18A C18 H18C 109.5 . .
H18B C18 H18C 109.5 . .
H1W O1W H2W 104(5) . .
H1W O1W H3W 100(4) . .
H2W O1W H3W 127(6) . .
C1S N1S C1S 122.4(19) . 2_655
N1S C1S C2S 152.8(14) . .
C2SA N1SA C1SA 140(7) 2_655 .
N1SA C1SA N1SA 162(3) 2_655 .
N1SA C1SA C2SA 9(2) 2_655 .
N1SA C1SA C2SA 152.9(15) . .
N1SA C1SA C2SA 152.9(15) 2_655 2_655
N1SA C1SA C2SA 9(2) . 2_655
C2SA C1SA C2SA 144.3(12) . 2_655
N1SA C2SA C1SA 31(5) 2_655 .

loop_
_geom_bond_atom_site_label_1
_geom_bond_atom_site_label_2
_geom_bond_distance
_geom_bond_site_symmetry_2
N1 C11 1.400(2) .
N1 C9 1.425(2) .
N1 H1N 0.87(3) .
N2 C13 1.296(2) .
N2 C10 1.407(2) .
N3 C13 1.384(2) .
N3 C7 1.464(2) .
N3 C5 1.466(2) .
N4 C18 1.464(2) .
N4 C8 1.469(3) .
N4 C6 1.472(2) .
S1 C11 1.7333(18) .
S1 C15 1.741(2) .
C1 C2 1.393(3) .
C1 C9 1.397(2) .
C1 H1 0.9500 .
C2 C3 1.390(3) .
C2 H2 0.9500 .
C3 C4 1.392(2) .
C3 H3 0.9500 .
C4 C10 1.404(2) .
C4 H4 0.9500 .
C5 C6 1.524(2) .
C5 H5A 0.9900 .
C5 H5B 0.9900 .
C6 H6A 0.9900 .
C6 H6B 0.9900 .
C7 C8 1.516(2) .
C7 H7A 0.9900 .
C7 H7B 0.9900 .
C8 H8A 0.9900 .
C8 H8B 0.9900 .
C9 C10 1.410(2) .
C11 C12 1.371(2) .
C12 C14 1.436(2) .
C12 C13 1.475(2) .
C14 C15 1.361(3) .
C14 H14 0.9500 .
C15 C17 1.499(3) .
C17 H17A 0.9800 .
C17 H17B 0.9800 .
C17 H17C 0.9800 .
C18 H18A 0.9800 .
C18 H18B 0.9800 .
C18 H18C 0.9800 .
O1W H1W 0.848(10) .
O1W H2W 0.853(10) .
O1W H3W 0.852(10) .
N1S C1S 1.164(5) .
N1S C1S 1.164(5) 2_655
C1S C2S 1.467(5) .
N1SA C2SA 0.36(3) 2_655
N1SA C1SA 1.158(5) .
C1SA N1SA 1.158(5) 2_655
C1SA C2SA 1.456(5) .
C1SA C2SA 1.456(5) 2_655
C2SA N1SA 0.36(3) 2_655

loop_
_geom_torsion_atom_site_label_1
_geom_torsion_atom_site_label_2
_geom_torsion_atom_site_label_3
_geom_torsion_atom_site_label_4
_geom_torsion
_geom_torsion_site_symmetry_1
_geom_torsion_site_symmetry_4
C9 C1 C2 C3 0.3(3) . .
C1 C2 C3 C4 1.4(3) . .
C2 C3 C4 C10 -2.2(3) . .
C13 N3 C5 C6 -156.08(15) . .
C7 N3 C5 C6 56.62(19) . .
C18 N4 C6 C5 -179.17(17) . .
C8 N4 C6 C5 58.84(19) . .
N3 C5 C6 N4 -57.1(2) . .
C13 N3 C7 C8 155.01(15) . .
C5 N3 C7 C8 -56.93(19) . .
C18 N4 C8 C7 177.96(16) . .
C6 N4 C8 C7 -59.67(19) . .
N3 C7 C8 N4 58.25(19) . .
C2 C1 C9 C10 -1.2(3) . .
C2 C1 C9 N1 -179.51(18) . .
C11 N1 C9 C1 -122.85(18) . .
C11 N1 C9 C10 58.8(2) . .
C3 C4 C10 N2 175.53(17) . .
C3 C4 C10 C9 1.2(3) . .
C13 N2 C10 C4 142.60(17) . .
C13 N2 C10 C9 -43.7(3) . .
C1 C9 C10 C4 0.5(2) . .
N1 C9 C10 C4 178.75(15) . .
C1 C9 C10 N2 -173.22(17) . .
N1 C9 C10 N2 5.1(3) . .
C9 N1 C11 C12 -59.7(2) . .
C9 N1 C11 S1 114.78(15) . .
C15 S1 C11 C12 -0.59(14) . .
C15 S1 C11 N1 -175.78(15) . .
N1 C11 C12 C14 175.35(16) . .
S1 C11 C12 C14 0.28(19) . .
N1 C11 C12 C13 -2.5(3) . .
S1 C11 C12 C13 -177.57(12) . .
C10 N2 C13 N3 -170.79(15) . .
C10 N2 C13 C12 4.1(3) . .
C7 N3 C13 N2 4.1(2) . .
C5 N3 C13 N2 -141.13(17) . .
C7 N3 C13 C12 -171.35(15) . .
C5 N3 C13 C12 43.5(2) . .
C11 C12 C13 N2 36.6(3) . .
C14 C12 C13 N2 -140.89(18) . .
C11 C12 C13 N3 -148.34(16) . .
C14 C12 C13 N3 34.1(2) . .
C11 C12 C14 C15 0.3(2) . .
C13 C12 C14 C15 178.01(17) . .
C12 C14 C15 C17 -179.7(2) . .
C12 C14 C15 S1 -0.7(2) . .
C11 S1 C15 C14 0.75(16) . .
C11 S1 C15 C17 179.84(19) . .
C1S N1S C1S C2S 10(5) 2_655 .
C2SA N1SA C1SA N1SA 17(17) 2_655 2_655
C2SA N1SA C1SA C2SA 23(24) 2_655 .
N1SA C1SA C2SA N1SA -168(12) . 2_655
C2SA C1SA C2SA N1SA -162(18) 2_655 2_655
